data_4508364
loop_
_publ_author_name
'Chakraborty, Subrata'
'Blacque, Olivier'
'Fox, Thomas'
'Berke, Heinz'

_publ_section_title
;
 Highly Efficient Large Bite Angle Diphosphine Substituted Molybdenum
 Catalyst for Hydrosilylation
;
_journal_issue 10
_journal_name_full 'ACS Catalysis'
_journal_page_first 2208
_journal_paper_doi 10.1021/cs4004276
_journal_volume 3
_journal_year 2013
_chemical_formula_moiety 'C42 H37 Mo N4 O2 P2, 0.5(Cl6 Zn2), C7 H8, '
_chemical_formula_sum 'C49 H45 Cl3 Mo N4 O2 P2 Zn'
_chemical_formula_weight 1051.51
_chemical_name_systematic
;Tris(acetonitrile)(nitrosyl)[(oxydibenzene-2,1-diyl)bis(diphenylphosphane-\k<i>P</i>)]molybdenum hemikis[di-\m-chloro(tetrachloro)dizincate] toluene
solvate
;
_space_group_IT_number 14
_symmetry_cell_setting monoclinic
_symmetry_space_group_name_Hall '-P 2ybc'
_symmetry_space_group_name_H-M 'P 1 21/c 1'
_atom_sites_solution_hydrogens geom
_atom_sites_solution_primary direct
_atom_sites_solution_secondary difmap
_audit_creation_method SHELXL-97
_cell_angle_alpha 90.00
_cell_angle_beta 95.415(2)
_cell_angle_gamma 90.00
_cell_formula_units_Z 4
_cell_length_a 20.0576(4)
_cell_length_b 14.3652(3)
_cell_length_c 17.2290(4)
_cell_measurement_reflns_used 7983
_cell_measurement_temperature 183(2)
_cell_measurement_theta_max 29.43
_cell_measurement_theta_min 2.48
_cell_volume 4942.06(18)
_computing_cell_refinement
;
CrysAlisPro, Version 1.171.33.55 (Agilent Technologies, 2012).
;
_computing_data_collection
;
CrysAlisPro, Version 1.171.33.55 (Agilent Technologies, 2012).
;
_computing_data_reduction
;
CrysAlisPro, Version 1.171.33.55 (Agilent Technologies, 2012).
;
_computing_molecular_graphics
; ORTEP-3 for Windows.
  Farrugia, L. J. (1997). J. Appl. Cryst. 30, 565.
;
_computing_publication_material
; WinGX -- Farrugia, L. J. (1999). J. Appl. Cryst. 32, 837-838.
 SHELXL97 -- Sheldrick, G. M (2008). Acta Cryst. A64, 112-122.
 PLATON for Windows -- Spek, A. L. (2003). J. Appl. Cryst. 36, 7-13. 
;
_computing_structure_refinement
; SHELXL97. Program for crystal structure refinement.
  Sheldrick, G.M. (2008). Acta Cryst. A64, 112-122.
;
_computing_structure_solution
; SHELXS97. Program for Crystal Structure solution.
  Sheldrick, G.M. (2008). Acta Cryst. A64, 112-122.  
;
_diffrn_ambient_temperature 183(2)
_diffrn_detector_area_resol_mean 10.4498
_diffrn_measured_fraction_theta_full 0.999
_diffrn_measured_fraction_theta_max 0.999
_diffrn_measurement_device_type
; Goniometer Xcalibur, detector: Ruby
Oxford Diffraction (2007). Oxford Diffraction Ltd.,
Xcalibur CCD system
;
_diffrn_measurement_method 'omega scans'
_diffrn_radiation_monochromator graphite
_diffrn_radiation_source 'Enhance (Mo) X-ray Source'
_diffrn_radiation_type MoK\a
_diffrn_radiation_wavelength 0.71073
_diffrn_reflns_av_R_equivalents 0.0898
_diffrn_reflns_av_sigmaI/netI 0.1667
_diffrn_reflns_limit_h_max 20
_diffrn_reflns_limit_h_min -24
_diffrn_reflns_limit_k_max 17
_diffrn_reflns_limit_k_min -14
_diffrn_reflns_limit_l_max 21
_diffrn_reflns_limit_l_min -21
_diffrn_reflns_number 36864
_diffrn_reflns_theta_full 25.68
_diffrn_reflns_theta_max 25.68
_diffrn_reflns_theta_min 2.48
_diffrn_standards_number 0
_exptl_absorpt_coefficient_mu 1.008
_exptl_absorpt_correction_T_max 0.974
_exptl_absorpt_correction_T_min 0.812
_exptl_absorpt_correction_type analytical
_exptl_absorpt_process_details
;
CrysAlisPro, Version 1.171.33.55 (Agilent Technologies, 2012).
Analytical numeric absorption correction using a multifaceted crystal
model based on expressions derived by R.C. Clark & J.S. Reid.
(Clark, R. C. & Reid, J. S. (1995). Acta Cryst. A51, 887-897)
;
_exptl_crystal_colour orange
_exptl_crystal_density_diffrn 1.413
_exptl_crystal_density_method 'not measured'
_exptl_crystal_description plate
_exptl_crystal_F_000 2144
_exptl_crystal_size_max 0.265
_exptl_crystal_size_mid 0.215
_exptl_crystal_size_min 0.025
_refine_diff_density_max 1.101
_refine_diff_density_min -0.624
_refine_diff_density_rms 0.084
_refine_ls_extinction_method none
_refine_ls_goodness_of_fit_ref 0.916
_refine_ls_hydrogen_treatment constr
_refine_ls_matrix_type full
_refine_ls_number_parameters 602
_refine_ls_number_reflns 9379
_refine_ls_number_restraints 85
_refine_ls_restrained_S_all 0.917
_refine_ls_R_factor_all 0.1531
_refine_ls_R_factor_gt 0.0620
_refine_ls_shift/su_max 0.000
_refine_ls_shift/su_mean 0.000
_refine_ls_structure_factor_coef Fsqd
_refine_ls_weighting_details 'w=1/[\s^2^(Fo^2^)+(0.0392P)^2^] where P=(Fo^2^+2Fc^2^)/3'
_refine_ls_weighting_scheme calc
_refine_ls_wR_factor_gt 0.0893
_refine_ls_wR_factor_ref 0.1070
_reflns_number_gt 5081
_reflns_number_total 9379
_reflns_threshold_expression >2sigma(I)
_cod_data_source_file cs4004276_si_002.cif
_cod_data_source_block 2(CCDC-921393)
_cod_original_sg_symbol_H-M 'P 21/c'
_cod_database_code 4508364

loop_
_symmetry_equiv_pos_as_xyz
'x, y, z'
'-x, y+1/2, -z+1/2'
'-x, -y, -z'
'x, -y-1/2, z-1/2'

loop_
_atom_site_label
_atom_site_type_symbol
_atom_site_fract_x
_atom_site_fract_y
_atom_site_fract_z
_atom_site_U_iso_or_equiv
_atom_site_adp_type
_atom_site_occupancy
_atom_site_symmetry_multiplicity
_atom_site_calc_flag
_atom_site_refinement_flags
_atom_site_disorder_assembly
_atom_site_disorder_group
C1 C 0.2960(3) 0.0943(4) 0.4493(4) 0.0354(15) Uani 1 1 d . . .
C2 C 0.3211(3) 0.1320(4) 0.5258(3) 0.0577(19) Uani 1 1 d . . .
H2A H 0.2866 0.1684 0.5463 0.087 Uiso 1 1 calc R . .
H2B H 0.3594 0.1705 0.5203 0.087 Uiso 1 1 calc R . .
H2C H 0.3335 0.0816 0.5609 0.087 Uiso 1 1 calc R . .
C3 C 0.3697(3) 0.1536(4) 0.2446(3) 0.0457(17) Uani 1 1 d . . .
C4 C 0.4345(3) 0.2009(5) 0.2360(5) 0.091(3) Uani 1 1 d . . .
H4A H 0.4576 0.1689 0.1975 0.136 Uiso 1 1 calc R . .
H4B H 0.4616 0.2001 0.2850 0.136 Uiso 1 1 calc R . .
H4C H 0.4263 0.2641 0.2198 0.136 Uiso 1 1 calc R . .
C5 C 0.3532(3) -0.1309(4) 0.2727(4) 0.0464(17) Uani 1 1 d . . .
C6 C 0.4048(4) -0.2028(6) 0.2648(5) 0.115(3) Uani 1 1 d . . .
H6A H 0.3924 -0.2590 0.2899 0.172 Uiso 1 1 calc R . .
H6B H 0.4471 -0.1812 0.2888 0.172 Uiso 1 1 calc R . .
H6C H 0.4084 -0.2148 0.2106 0.172 Uiso 1 1 calc R . .
C7 C 0.2865(3) -0.0265(4) 0.0852(3) 0.0327(14) Uani 1 1 d . . .
C8 C 0.3339(3) 0.0427(4) 0.0777(3) 0.0437(16) Uani 1 1 d . . .
H8 H 0.3252 0.1026 0.0944 0.052 Uiso 1 1 calc R . .
C9 C 0.3932(3) 0.0253(5) 0.0464(4) 0.0564(18) Uani 1 1 d . . .
H9 H 0.4241 0.0728 0.0416 0.068 Uiso 1 1 calc R . .
C10 C 0.4061(3) -0.0647(5) 0.0223(4) 0.069(2) Uani 1 1 d . . .
H10 H 0.4460 -0.0777 0.0011 0.083 Uiso 1 1 calc R . .
C11 C 0.3601(4) -0.1347(5) 0.0294(4) 0.062(2) Uani 1 1 d . . .
H11 H 0.3690 -0.1945 0.0126 0.074 Uiso 1 1 calc R . .
C12 C 0.3009(3) -0.1165(4) 0.0614(3) 0.0406(16) Uani 1 1 d . . .
H12 H 0.2705 -0.1643 0.0671 0.049 Uiso 1 1 calc R . .
C13 C 0.1815(3) 0.1056(3) 0.0707(3) 0.0294(13) Uani 1 1 d . . .
C14 C 0.1916(3) 0.1115(4) -0.0072(3) 0.0450(17) Uani 1 1 d . . .
H14 H 0.2147 0.0640 -0.0298 0.054 Uiso 1 1 calc R . .
C15 C 0.1685(3) 0.1855(4) -0.0522(3) 0.0461(17) Uani 1 1 d . . .
H15 H 0.1750 0.1871 -0.1049 0.055 Uiso 1 1 calc R . .
C16 C 0.1358(3) 0.2567(4) -0.0195(3) 0.0464(17) Uani 1 1 d . . .
H16 H 0.1213 0.3080 -0.0494 0.056 Uiso 1 1 calc R . .
C17 C 0.1246(3) 0.2522(4) 0.0571(4) 0.0580(19) Uani 1 1 d . . .
H17 H 0.1017 0.3001 0.0793 0.070 Uiso 1 1 calc R . .
C18 C 0.1471(3) 0.1770(4) 0.1018(3) 0.0495(18) Uani 1 1 d . . .
H18 H 0.1388 0.1745 0.1539 0.059 Uiso 1 1 calc R . .
C19 C 0.1488(3) -0.0850(3) 0.0984(3) 0.0259(13) Uani 1 1 d . . .
C20 C 0.0943(3) -0.0699(4) 0.0452(3) 0.0359(15) Uani 1 1 d . . .
H20 H 0.0902 -0.0135 0.0187 0.043 Uiso 1 1 calc R . .
C21 C 0.0450(3) -0.1380(4) 0.0304(3) 0.0465(17) Uani 1 1 d . . .
H21 H 0.0085 -0.1268 -0.0058 0.056 Uiso 1 1 calc R . .
C22 C 0.0504(3) -0.2217(4) 0.0695(4) 0.0465(16) Uani 1 1 d . . .
H22 H 0.0175 -0.2671 0.0603 0.056 Uiso 1 1 calc R . .
C23 C 0.1047(3) -0.2372(4) 0.1222(3) 0.0404(15) Uani 1 1 d . . .
H23 H 0.1089 -0.2938 0.1484 0.048 Uiso 1 1 calc R . .
C24 C 0.1530(3) -0.1703(4) 0.1368(3) 0.0260(13) Uani 1 1 d . . .
C25 C 0.1744(3) -0.2012(3) 0.3172(3) 0.0333(14) Uani 1 1 d . . .
C26 C 0.1679(3) -0.2601(4) 0.3798(3) 0.0444(16) Uani 1 1 d . . .
H26 H 0.1472 -0.2382 0.4223 0.053 Uiso 1 1 calc R . .
C27 C 0.1913(3) -0.3506(4) 0.3806(3) 0.0500(18) Uani 1 1 d . . .
H27 H 0.1852 -0.3890 0.4228 0.060 Uiso 1 1 calc R . .
C28 C 0.2238(3) -0.3844(4) 0.3191(4) 0.0509(18) Uani 1 1 d . . .
H28 H 0.2417 -0.4442 0.3208 0.061 Uiso 1 1 calc R . .
C29 C 0.2292(3) -0.3279(4) 0.2552(3) 0.0424(16) Uani 1 1 d . . .
H29 H 0.2505 -0.3499 0.2132 0.051 Uiso 1 1 calc R . .
C30 C 0.2033(3) -0.2390(4) 0.2535(3) 0.0322(14) Uani 1 1 d . . .
C31 C 0.0675(3) -0.0723(4) 0.2776(3) 0.0281(13) Uani 1 1 d . . .
C32 C 0.0222(3) -0.1426(4) 0.2878(4) 0.0553(18) Uani 1 1 d . . .
H32 H 0.0367 -0.1959 0.3150 0.066 Uiso 1 1 calc R . .
C33 C -0.0440(4) -0.1357(5) 0.2589(5) 0.068(2) Uani 1 1 d . . .
H33 H -0.0729 -0.1848 0.2664 0.082 Uiso 1 1 calc R . .
C34 C -0.0682(3) -0.0590(6) 0.2195(4) 0.064(2) Uani 1 1 d . . .
H34 H -0.1131 -0.0545 0.2010 0.077 Uiso 1 1 calc R . .
C35 C -0.0247(3) 0.0109(5) 0.2081(4) 0.070(2) Uani 1 1 d . . .
H35 H -0.0397 0.0639 0.1810 0.084 Uiso 1 1 calc R . .
C36 C 0.0415(3) 0.0037(4) 0.2365(4) 0.0519(18) Uani 1 1 d . . .
H36 H 0.0701 0.0526 0.2275 0.062 Uiso 1 1 calc R . .
C37 C 0.1465(3) -0.0573(3) 0.4232(3) 0.0296(14) Uani 1 1 d . . .
C38 C 0.1997(3) -0.0790(4) 0.4770(3) 0.0391(15) Uani 1 1 d . . .
H38 H 0.2372 -0.1078 0.4600 0.047 Uiso 1 1 calc R . .
C39 C 0.1986(3) -0.0589(4) 0.5552(3) 0.0421(16) Uani 1 1 d . . .
H39 H 0.2352 -0.0735 0.5902 0.050 Uiso 1 1 calc R . .
C40 C 0.1427(3) -0.0169(4) 0.5812(3) 0.0443(16) Uani 1 1 d . . .
H40 H 0.1413 -0.0042 0.6339 0.053 Uiso 1 1 calc R . .
C41 C 0.0899(3) 0.0057(4) 0.5290(4) 0.0450(17) Uani 1 1 d . . .
H41 H 0.0526 0.0348 0.5463 0.054 Uiso 1 1 calc R . .
C42 C 0.0909(3) -0.0145(3) 0.4494(3) 0.0355(15) Uani 1 1 d . . .
H42 H 0.0545 0.0009 0.4143 0.043 Uiso 1 1 calc R . .
N1 N 0.1773(2) 0.1250(3) 0.2825(2) 0.0307(11) Uani 1 1 d . . .
N2 N 0.2765(2) 0.0653(3) 0.3912(3) 0.0315(12) Uani 1 1 d . . .
N3 N 0.3204(2) 0.1187(3) 0.2494(2) 0.0353(12) Uani 1 1 d . . .
N4 N 0.3126(2) -0.0772(3) 0.2761(2) 0.0332(12) Uani 1 1 d . . .
O1 O 0.1380(2) 0.1860(3) 0.2948(2) 0.0487(11) Uani 1 1 d . . .
O2 O 0.21011(17) -0.1844(2) 0.18796(19) 0.0295(9) Uani 1 1 d . . .
P1 P 0.21078(7) 0.00517(9) 0.13154(8) 0.0262(4) Uani 1 1 d . . .
P2 P 0.15429(7) -0.07629(9) 0.31868(8) 0.0272(4) Uani 1 1 d . . .
Cl1 Cl 0.45227(8) 0.01581(11) 0.41409(9) 0.0564(5) Uani 1 1 d . . .
Cl2 Cl 0.49221(9) 0.22883(11) 0.54092(11) 0.0677(5) Uani 1 1 d . . .
Cl3 Cl 0.62275(9) 0.11978(12) 0.42519(12) 0.0730(6) Uani 1 1 d . . .
Mo1 Mo 0.23615(2) 0.03480(3) 0.27377(3) 0.02378(13) Uani 1 1 d . . .
Zn1 Zn 0.53359(4) 0.10165(5) 0.49014(4) 0.0471(2) Uani 1 1 d . . .
C43A C 0.6107(5) -0.0420(7) 0.2055(6) 0.090(4) Uani 0.586(10) 1 d PGDU A 1
C44A C 0.6187(5) -0.0996(8) 0.1422(5) 0.105(4) Uani 0.586(10) 1 d PGU A 1
H44A H 0.5870 -0.0992 0.0992 0.126 Uiso 0.586(10) 1 calc PR A 1
C45A C 0.6742(6) -0.1577(6) 0.1432(5) 0.101(5) Uani 0.586(10) 1 d PGU A 1
H45A H 0.6796 -0.1962 0.1008 0.121 Uiso 0.586(10) 1 calc PR A 1
C46A C 0.7216(5) -0.1583(6) 0.2074(6) 0.093(4) Uani 0.586(10) 1 d PGU A 1
H46A H 0.7588 -0.1971 0.2081 0.112 Uiso 0.586(10) 1 calc PR A 1
C47A C 0.7136(5) -0.1007(8) 0.2707(5) 0.088(4) Uani 0.586(10) 1 d PGU A 1
H47A H 0.7454 -0.1010 0.3137 0.106 Uiso 0.586(10) 1 calc PR A 1
C48A C 0.6581(6) -0.0425(7) 0.2697(5) 0.085(4) Uani 0.586(10) 1 d PGU A 1
H48A H 0.6528 -0.0040 0.3121 0.102 Uiso 0.586(10) 1 calc PR A 1
C49A C 0.5530(7) 0.0193(10) 0.2056(9) 0.116(6) Uani 0.586(10) 1 d PDU A 1
H49A H 0.5556 0.0666 0.1667 0.174 Uiso 0.586(10) 1 calc PR A 1
H49B H 0.5528 0.0479 0.2560 0.174 Uiso 0.586(10) 1 calc PR A 1
H49C H 0.5127 -0.0162 0.1944 0.174 Uiso 0.586(10) 1 calc PR A 1
C43B C 0.6804(7) -0.1160(11) 0.2267(8) 0.086(5) Uani 0.414(10) 1 d PGDU A 2
C44B C 0.6435(9) -0.0521(11) 0.2654(7) 0.093(6) Uani 0.414(10) 1 d PGU A 2
H44B H 0.6628 -0.0221 0.3097 0.112 Uiso 0.414(10) 1 calc PR A 2
C45B C 0.5775(8) -0.0329(10) 0.2377(8) 0.106(6) Uani 0.414(10) 1 d PGU A 2
H45B H 0.5528 0.0099 0.2636 0.127 Uiso 0.414(10) 1 calc PR A 2
C46B C 0.5486(7) -0.0777(11) 0.1714(9) 0.115(6) Uani 0.414(10) 1 d PGU A 2
H46B H 0.5045 -0.0649 0.1529 0.139 Uiso 0.414(10) 1 calc PR A 2
C47B C 0.5855(9) -0.1417(10) 0.1327(7) 0.107(6) Uani 0.414(10) 1 d PGU A 2
H47B H 0.5662 -0.1716 0.0883 0.128 Uiso 0.414(10) 1 calc PR A 2
C48B C 0.6515(9) -0.1608(9) 0.1603(8) 0.093(6) Uani 0.414(10) 1 d PGU A 2
H48B H 0.6762 -0.2036 0.1344 0.112 Uiso 0.414(10) 1 calc PR A 2
C49B C 0.7469(8) -0.1434(14) 0.2595(11) 0.091(7) Uani 0.414(10) 1 d PDU A 2
H49D H 0.7767 -0.0913 0.2587 0.136 Uiso 0.414(10) 1 calc PR A 2
H49E H 0.7629 -0.1933 0.2293 0.136 Uiso 0.414(10) 1 calc PR A 2
H49F H 0.7449 -0.1638 0.3123 0.136 Uiso 0.414(10) 1 calc PR A 2

loop_
_atom_site_aniso_label
_atom_site_aniso_U_11
_atom_site_aniso_U_22
_atom_site_aniso_U_33
_atom_site_aniso_U_23
_atom_site_aniso_U_13
_atom_site_aniso_U_12
C1 0.039(4) 0.030(4) 0.038(4) -0.001(3) 0.004(3) -0.001(3)
C2 0.079(5) 0.056(5) 0.036(4) -0.005(3) -0.006(4) -0.002(4)
C3 0.043(4) 0.047(4) 0.047(4) 0.004(3) 0.003(3) -0.002(4)
C4 0.058(5) 0.108(7) 0.110(7) 0.011(5) 0.027(5) -0.037(5)
C5 0.037(4) 0.047(4) 0.053(5) -0.005(3) -0.006(3) 0.002(4)
C6 0.084(6) 0.114(8) 0.142(9) -0.037(6) -0.012(6) 0.074(6)
C7 0.044(4) 0.030(4) 0.024(3) 0.010(3) 0.007(3) 0.002(3)
C8 0.053(4) 0.040(4) 0.040(4) 0.004(3) 0.014(3) 0.005(4)
C9 0.050(4) 0.052(5) 0.071(5) 0.005(4) 0.023(4) -0.004(4)
C10 0.055(5) 0.078(6) 0.080(6) 0.017(4) 0.037(4) 0.015(4)
C11 0.082(5) 0.042(4) 0.069(5) 0.007(4) 0.041(4) 0.027(4)
C12 0.054(4) 0.030(4) 0.041(4) 0.007(3) 0.019(3) 0.010(3)
C13 0.043(4) 0.018(3) 0.026(3) 0.000(2) 0.000(3) 0.000(3)
C14 0.079(5) 0.030(4) 0.026(4) 0.001(3) 0.004(3) 0.015(3)
C15 0.082(5) 0.031(4) 0.026(4) 0.008(3) 0.010(3) 0.012(4)
C16 0.067(5) 0.035(4) 0.035(4) 0.017(3) -0.006(3) 0.005(3)
C17 0.096(5) 0.034(4) 0.045(5) 0.012(3) 0.015(4) 0.035(4)
C18 0.079(5) 0.038(4) 0.034(4) 0.009(3) 0.016(4) 0.023(4)
C19 0.042(4) 0.018(3) 0.018(3) -0.007(2) 0.006(3) 0.009(3)
C20 0.043(4) 0.030(4) 0.033(4) -0.004(3) -0.002(3) 0.003(3)
C21 0.046(4) 0.040(4) 0.050(4) -0.007(3) -0.012(3) 0.005(3)
C22 0.051(4) 0.024(4) 0.062(5) 0.001(3) -0.010(4) -0.004(3)
C23 0.060(4) 0.023(3) 0.037(4) -0.003(3) -0.002(3) 0.002(3)
C24 0.029(3) 0.027(3) 0.022(3) -0.008(3) -0.002(3) 0.002(3)
C25 0.049(4) 0.019(3) 0.031(4) 0.006(3) 0.002(3) 0.001(3)
C26 0.075(5) 0.021(4) 0.039(4) 0.002(3) 0.017(3) -0.003(3)
C27 0.090(5) 0.022(4) 0.038(4) 0.011(3) 0.008(4) -0.006(3)
C28 0.086(5) 0.018(3) 0.048(4) -0.001(3) 0.002(4) 0.011(3)
C29 0.071(5) 0.021(3) 0.035(4) 0.000(3) 0.003(3) 0.006(3)
C30 0.046(4) 0.018(3) 0.032(4) 0.003(3) 0.003(3) -0.004(3)
C31 0.032(3) 0.022(3) 0.032(3) -0.010(3) 0.011(3) -0.007(3)
C32 0.052(5) 0.038(4) 0.074(5) -0.014(3) -0.002(4) -0.004(4)
C33 0.050(5) 0.066(6) 0.089(6) -0.028(5) 0.015(5) -0.025(4)
C34 0.039(4) 0.100(7) 0.051(5) -0.017(4) -0.010(4) -0.012(5)
C35 0.041(5) 0.082(6) 0.086(6) 0.020(4) -0.003(4) -0.003(4)
C36 0.034(4) 0.048(4) 0.073(5) 0.013(4) 0.001(3) -0.008(3)
C37 0.041(4) 0.025(3) 0.023(3) 0.000(2) 0.005(3) -0.011(3)
C38 0.060(4) 0.029(3) 0.030(4) 0.001(3) 0.011(3) -0.001(3)
C39 0.052(4) 0.044(4) 0.030(4) 0.009(3) -0.001(3) -0.014(3)
C40 0.069(5) 0.040(4) 0.027(4) -0.003(3) 0.016(4) -0.018(4)
C41 0.060(4) 0.034(4) 0.046(4) -0.012(3) 0.026(4) -0.012(3)
C42 0.034(3) 0.032(4) 0.043(4) -0.003(3) 0.015(3) -0.010(3)
N1 0.036(3) 0.029(3) 0.027(3) -0.003(2) 0.001(2) 0.004(2)
N2 0.036(3) 0.031(3) 0.028(3) -0.005(2) 0.003(2) -0.001(2)
N3 0.036(3) 0.039(3) 0.033(3) -0.002(2) 0.009(2) -0.010(3)
N4 0.036(3) 0.030(3) 0.033(3) 0.001(2) 0.002(2) 0.003(2)
O1 0.066(3) 0.041(3) 0.037(3) -0.014(2) -0.005(2) 0.029(2)
O2 0.042(2) 0.024(2) 0.024(2) 0.0014(17) 0.0073(19) 0.0042(18)
P1 0.0367(9) 0.0206(8) 0.0218(8) 0.0014(6) 0.0047(7) 0.0024(7)
P2 0.0366(9) 0.0208(8) 0.0248(9) -0.0008(6) 0.0068(7) -0.0007(7)
Cl1 0.0595(11) 0.0521(11) 0.0544(11) -0.0006(8) -0.0108(8) -0.0019(9)
Cl2 0.0730(12) 0.0385(10) 0.0964(15) -0.0139(9) 0.0336(11) -0.0007(9)
Cl3 0.0739(13) 0.0493(11) 0.1021(16) -0.0221(10) 0.0415(11) -0.0053(10)
Mo1 0.0291(3) 0.0200(3) 0.0223(3) 0.0008(2) 0.00260(19) -0.0004(2)
Zn1 0.0511(5) 0.0329(4) 0.0580(5) -0.0064(4) 0.0093(4) -0.0012(4)
C43A 0.154(9) 0.057(7) 0.065(7) 0.012(6) 0.049(7) 0.016(7)
C44A 0.175(10) 0.073(7) 0.072(7) 0.010(6) 0.042(7) 0.000(7)
C45A 0.177(11) 0.065(7) 0.070(7) 0.001(7) 0.060(7) 0.004(7)
C46A 0.159(11) 0.054(7) 0.079(8) 0.020(7) 0.068(7) 0.018(7)
C47A 0.152(10) 0.047(7) 0.076(7) 0.020(6) 0.062(7) 0.017(7)
C48A 0.147(10) 0.050(7) 0.066(7) 0.005(6) 0.053(7) 0.023(7)
C49A 0.149(13) 0.092(11) 0.107(11) 0.024(9) 0.014(10) 0.034(10)
C43B 0.163(13) 0.055(9) 0.044(8) 0.008(7) 0.024(8) 0.003(9)
C44B 0.169(14) 0.061(10) 0.048(9) 0.004(8) 0.005(9) 0.012(10)
C45B 0.183(14) 0.072(10) 0.060(9) 0.019(8) -0.008(9) 0.013(10)
C46B 0.190(14) 0.086(10) 0.066(9) 0.028(8) -0.011(9) 0.000(10)
C47B 0.190(14) 0.081(10) 0.048(9) 0.025(7) 0.003(9) -0.012(10)
C48B 0.175(14) 0.070(9) 0.038(8) 0.012(7) 0.029(9) -0.003(10)
C49B 0.154(17) 0.055(12) 0.070(13) -0.012(11) 0.044(12) -0.019(12)

loop_
_atom_type_symbol
_atom_type_description
_atom_type_scat_dispersion_real
_atom_type_scat_dispersion_imag
_atom_type_scat_source
C C 0.0033 0.0016 'International Tables Vol C Tables 4.2.6.8 and 6.1.1.4'
H H 0.0000 0.0000 'International Tables Vol C Tables 4.2.6.8 and 6.1.1.4'
B B 0.0013 0.0007 'International Tables Vol C Tables 4.2.6.8 and 6.1.1.4'
F F 0.0171 0.0103 'International Tables Vol C Tables 4.2.6.8 and 6.1.1.4'
N N 0.0061 0.0033 'International Tables Vol C Tables 4.2.6.8 and 6.1.1.4'
O O 0.0106 0.0060 'International Tables Vol C Tables 4.2.6.8 and 6.1.1.4'
P P 0.1023 0.0942 'International Tables Vol C Tables 4.2.6.8 and 6.1.1.4'
Re Re -1.0185 7.2310 'International Tables Vol C Tables 4.2.6.8 and 6.1.1.4'

loop_
_geom_angle_atom_site_label_1
_geom_angle_atom_site_label_2
_geom_angle_atom_site_label_3
_geom_angle
_geom_angle_site_symmetry_3
N2 C1 C2 179.5(7) .
C1 C2 H2A 109.5 .
C1 C2 H2B 109.5 .
H2A C2 H2B 109.5 .
C1 C2 H2C 109.5 .
H2A C2 H2C 109.5 .
H2B C2 H2C 109.5 .
N3 C3 C4 178.4(7) .
C3 C4 H4A 109.5 .
C3 C4 H4B 109.5 .
H4A C4 H4B 109.5 .
C3 C4 H4C 109.5 .
H4A C4 H4C 109.5 .
H4B C4 H4C 109.5 .
N4 C5 C6 177.3(7) .
C5 C6 H6A 109.5 .
C5 C6 H6B 109.5 .
H6A C6 H6B 109.5 .
C5 C6 H6C 109.5 .
H6A C6 H6C 109.5 .
H6B C6 H6C 109.5 .
C8 C7 C12 118.2(5) .
C8 C7 P1 117.6(4) .
C12 C7 P1 124.1(4) .
C9 C8 C7 122.1(6) .
C9 C8 H8 118.9 .
C7 C8 H8 118.9 .
C8 C9 C10 118.6(6) .
C8 C9 H9 120.7 .
C10 C9 H9 120.7 .
C11 C10 C9 120.4(6) .
C11 C10 H10 119.8 .
C9 C10 H10 119.8 .
C10 C11 C12 120.4(6) .
C10 C11 H11 119.8 .
C12 C11 H11 119.8 .
C11 C12 C7 120.2(5) .
C11 C12 H12 119.9 .
C7 C12 H12 119.9 .
C18 C13 C14 117.3(5) .
C18 C13 P1 120.5(4) .
C14 C13 P1 122.2(4) .
C15 C14 C13 121.7(5) .
C15 C14 H14 119.1 .
C13 C14 H14 119.1 .
C16 C15 C14 119.9(5) .
C16 C15 H15 120.1 .
C14 C15 H15 120.1 .
C17 C16 C15 119.6(5) .
C17 C16 H16 120.2 .
C15 C16 H16 120.2 .
C16 C17 C18 120.3(6) .
C16 C17 H17 119.9 .
C18 C17 H17 119.9 .
C13 C18 C17 121.2(5) .
C13 C18 H18 119.4 .
C17 C18 H18 119.4 .
C20 C19 C24 117.7(5) .
C20 C19 P1 124.3(4) .
C24 C19 P1 117.5(4) .
C19 C20 C21 121.0(5) .
C19 C20 H20 119.5 .
C21 C20 H20 119.5 .
C22 C21 C20 120.1(6) .
C22 C21 H21 120.0 .
C20 C21 H21 120.0 .
C23 C22 C21 119.1(6) .
C23 C22 H22 120.4 .
C21 C22 H22 120.4 .
C22 C23 C24 120.8(5) .
C22 C23 H23 119.6 .
C24 C23 H23 119.6 .
C23 C24 C19 121.3(5) .
C23 C24 O2 122.6(5) .
C19 C24 O2 116.0(5) .
C26 C25 C30 116.7(5) .
C26 C25 P2 123.2(4) .
C30 C25 P2 119.8(4) .
C27 C26 C25 121.7(5) .
C27 C26 H26 119.2 .
C25 C26 H26 119.2 .
C26 C27 C28 120.5(5) .
C26 C27 H27 119.8 .
C28 C27 H27 119.8 .
C29 C28 C27 118.8(5) .
C29 C28 H28 120.6 .
C27 C28 H28 120.6 .
C30 C29 C28 120.3(5) .
C30 C29 H29 119.8 .
C28 C29 H29 119.8 .
C29 C30 O2 118.3(5) .
C29 C30 C25 121.8(5) .
O2 C30 C25 119.8(5) .
C36 C31 C32 115.1(5) .
C36 C31 P2 121.9(4) .
C32 C31 P2 123.0(5) .
C33 C32 C31 121.6(7) .
C33 C32 H32 119.2 .
C31 C32 H32 119.2 .
C34 C33 C32 121.7(7) .
C34 C33 H33 119.2 .
C32 C33 H33 119.2 .
C35 C34 C33 117.9(7) .
C35 C34 H34 121.0 .
C33 C34 H34 121.0 .
C34 C35 C36 120.4(7) .
C34 C35 H35 119.8 .
C36 C35 H35 119.8 .
C35 C36 C31 123.3(6) .
C35 C36 H36 118.4 .
C31 C36 H36 118.4 .
C38 C37 C42 118.5(5) .
C38 C37 P2 119.3(4) .
C42 C37 P2 121.9(5) .
C39 C38 C37 121.6(5) .
C39 C38 H38 119.2 .
C37 C38 H38 119.2 .
C38 C39 C40 119.7(6) .
C38 C39 H39 120.1 .
C40 C39 H39 120.1 .
C41 C40 C39 119.5(5) .
C41 C40 H40 120.2 .
C39 C40 H40 120.2 .
C40 C41 C42 120.8(6) .
C40 C41 H41 119.6 .
C42 C41 H41 119.6 .
C37 C42 C41 119.8(6) .
C37 C42 H42 120.1 .
C41 C42 H42 120.1 .
O1 N1 Mo1 174.9(4) .
C1 N2 Mo1 169.9(5) .
C3 N3 Mo1 169.3(5) .
C5 N4 Mo1 174.9(5) .
C24 O2 C30 117.2(4) .
C7 P1 C13 100.3(2) .
C7 P1 C19 104.5(2) .
C13 P1 C19 101.8(2) .
C7 P1 Mo1 111.66(18) .
C13 P1 Mo1 116.71(17) .
C19 P1 Mo1 119.52(16) .
C31 P2 C25 103.2(2) .
C31 P2 C37 102.1(2) .
C25 P2 C37 101.3(2) .
C31 P2 Mo1 119.92(18) .
C25 P2 Mo1 118.25(18) .
C37 P2 Mo1 109.38(16) .
Zn1 Cl1 Zn1 87.35(6) 3_656
N1 Mo1 N3 98.61(18) .
N1 Mo1 N2 88.05(17) .
N3 Mo1 N2 80.60(16) .
N1 Mo1 N4 174.04(18) .
N3 Mo1 N4 81.72(16) .
N2 Mo1 N4 86.13(16) .
N1 Mo1 P2 88.69(13) .
N3 Mo1 P2 169.54(13) .
N2 Mo1 P2 92.25(12) .
N4 Mo1 P2 90.24(11) .
N1 Mo1 P1 97.64(14) .
N3 Mo1 P1 89.72(12) .
N2 Mo1 P1 169.43(12) .
N4 Mo1 P1 88.31(12) .
P2 Mo1 P1 96.76(5) .
Cl3 Zn1 Cl2 116.90(7) .
Cl3 Zn1 Cl1 109.40(7) .
Cl2 Zn1 Cl1 112.76(7) .
Cl3 Zn1 Cl1 112.86(7) 3_656
Cl2 Zn1 Cl1 109.74(7) 3_656
Cl1 Zn1 Cl1 92.65(6) 3_656
C44A C43A C48A 120.0 .
C44A C43A C49A 120.9(10) .
C48A C43A C49A 119.1(10) .
C45A C44A C43A 120.0 .
C45A C44A H44A 120.0 .
C43A C44A H44A 120.0 .
C44A C45A C46A 120.0 .
C44A C45A H45A 120.0 .
C46A C45A H45A 120.0 .
C47A C46A C45A 120.0 .
C47A C46A H46A 120.0 .
C45A C46A H46A 120.0 .
C48A C47A C46A 120.0 .
C48A C47A H47A 120.0 .
C46A C47A H47A 120.0 .
C47A C48A C43A 120.0 .
C47A C48A H48A 120.0 .
C43A C48A H48A 120.0 .
C43A C49A H49A 109.5 .
C43A C49A H49B 109.5 .
H49A C49A H49B 109.5 .
C43A C49A H49C 109.5 .
H49A C49A H49C 109.5 .
H49B C49A H49C 109.5 .
C44B C43B C48B 120.0 .
C44B C43B C49B 120.2(14) .
C48B C43B C49B 119.5(14) .
C45B C44B C43B 120.0 .
C45B C44B H44B 120.0 .
C43B C44B H44B 120.0 .
C44B C45B C46B 120.0 .
C44B C45B H45B 120.0 .
C46B C45B H45B 120.0 .
C47B C46B C45B 120.0 .
C47B C46B H46B 120.0 .
C45B C46B H46B 120.0 .
C46B C47B C48B 120.0 .
C46B C47B H47B 120.0 .
C48B C47B H47B 120.0 .
C47B C48B C43B 120.0 .
C47B C48B H48B 120.0 .
C43B C48B H48B 120.0 .
C43B C49B H49D 109.5 .
C43B C49B H49E 109.5 .
H49D C49B H49E 109.5 .
C43B C49B H49F 109.5 .
H49D C49B H49F 109.5 .
H49E C49B H49F 109.5 .

loop_
_geom_bond_atom_site_label_1
_geom_bond_atom_site_label_2
_geom_bond_distance
_geom_bond_site_symmetry_2
C1 N2 1.122(6) .
C1 C2 1.468(8) .
C2 H2A 0.9600 .
C2 H2B 0.9600 .
C2 H2C 0.9600 .
C3 N3 1.119(6) .
C3 C4 1.486(8) .
C4 H4A 0.9600 .
C4 H4B 0.9600 .
C4 H4C 0.9600 .
C5 N4 1.128(6) .
C5 C6 1.476(9) .
C6 H6A 0.9600 .
C6 H6B 0.9600 .
C6 H6C 0.9600 .
C7 C8 1.391(7) .
C7 C12 1.394(7) .
C7 P1 1.838(5) .
C8 C9 1.374(7) .
C8 H8 0.9300 .
C9 C10 1.390(8) .
C9 H9 0.9300 .
C10 C11 1.379(8) .
C10 H10 0.9300 .
C11 C12 1.381(7) .
C11 H11 0.9300 .
C12 H12 0.9300 .
C13 C18 1.374(7) .
C13 C14 1.379(7) .
C13 P1 1.846(5) .
C14 C15 1.370(7) .
C14 H14 0.9300 .
C15 C16 1.365(7) .
C15 H15 0.9300 .
C16 C17 1.361(7) .
C16 H16 0.9300 .
C17 C18 1.378(7) .
C17 H17 0.9300 .
C18 H18 0.9300 .
C19 C20 1.376(7) .
C19 C24 1.390(7) .
C19 P1 1.849(5) .
C20 C21 1.396(7) .
C20 H20 0.9300 .
C21 C22 1.378(7) .
C21 H21 0.9300 .
C22 C23 1.368(7) .
C22 H22 0.9300 .
C23 C24 1.372(7) .
C23 H23 0.9300 .
C24 O2 1.393(6) .
C25 C26 1.387(7) .
C25 C30 1.398(7) .
C25 P2 1.839(5) .
C26 C27 1.382(7) .
C26 H26 0.9300 .
C27 C28 1.384(7) .
C27 H27 0.9300 .
C28 C29 1.380(7) .
C28 H28 0.9300 .
C29 C30 1.378(7) .
C29 H29 0.9300 .
C30 O2 1.393(6) .
C31 C36 1.376(7) .
C31 C32 1.382(7) .
C31 P2 1.817(6) .
C32 C33 1.378(9) .
C32 H32 0.9300 .
C33 C34 1.359(9) .
C33 H33 0.9300 .
C34 C35 1.356(9) .
C34 H34 0.9300 .
C35 C36 1.374(8) .
C35 H35 0.9300 .
C36 H36 0.9300 .
C37 C38 1.381(7) .
C37 C42 1.384(7) .
C37 P2 1.843(5) .
C38 C39 1.380(7) .
C38 H38 0.9300 .
C39 C40 1.383(8) .
C39 H39 0.9300 .
C40 C41 1.364(8) .
C40 H40 0.9300 .
C41 C42 1.404(7) .
C41 H41 0.9300 .
C42 H42 0.9300 .
N1 O1 1.210(5) .
N1 Mo1 1.769(4) .
N2 Mo1 2.151(5) .
N3 Mo1 2.149(5) .
N4 Mo1 2.220(5) .
P1 Mo1 2.4919(14) .
P2 Mo1 2.4660(14) .
Cl1 Zn1 2.3441(17) .
Cl1 Zn1 2.3582(18) 3_656
Cl2 Zn1 2.2202(16) .
Cl3 Zn1 2.2127(17) .
Zn1 Cl1 2.3582(18) 3_656
C43A C44A 1.3900 .
C43A C48A 1.3900 .
C43A C49A 1.453(13) .
C44A C45A 1.3900 .
C44A H44A 0.9300 .
C45A C46A 1.3900 .
C45A H45A 0.9300 .
C46A C47A 1.3900 .
C46A H46A 0.9300 .
C47A C48A 1.3900 .
C47A H47A 0.9300 .
C48A H48A 0.9300 .
C49A H49A 0.9600 .
C49A H49B 0.9600 .
C49A H49C 0.9600 .
C43B C44B 1.3900 .
C43B C48B 1.3900 .
C43B C49B 1.452(13) .
C44B C45B 1.3900 .
C44B H44B 0.9300 .
C45B C46B 1.3900 .
C45B H45B 0.9300 .
C46B C47B 1.3900 .
C46B H46B 0.9300 .
C47B C48B 1.3900 .
C47B H47B 0.9300 .
C48B H48B 0.9300 .
C49B H49D 0.9600 .
C49B H49E 0.9600 .
C49B H49F 0.9600 .
